data_8102454
loop_
_publ_author_name
'Alexander Schw\"arzler'
'Klaus Wurst'
'Gerhard Laus'
'Ulrich J. Griesser'
'G\"unther Bonn'
'Herwig Schottenberger'

_publ_section_title
;
 Crystal structure of
 bis[(4R*,5R*)2-amino-4,5-trans-dihydroxy-1,3-dimethoxy-4,5-dihydroimidazolium]
 hexafluorosilicate, [C5H12N3O4]2[SiF6]
;
_journal_issue 3
_journal_name_full 'Zeitschrift f\"ur Kristallographie - New Crystal Structures'
_journal_page_first 409
_journal_volume 224
_journal_year 2009
_chemical_formula_sum 'C10 H24 F6 N6 O8 Si'
_chemical_formula_weight 498.44
_space_group_IT_number 86
_symmetry_cell_setting tetragonal
_symmetry_space_group_name_Hall '-P 4bc'
_symmetry_space_group_name_H-M 'P 42/n :2'
_atom_sites_solution_hydrogens geom
_atom_sites_solution_primary direct
_atom_sites_solution_secondary difmap
_audit_creation_method SHELXL-97
_cell_angle_alpha 90
_cell_angle_beta 90
_cell_angle_gamma 90
_cell_formula_units_Z 4
_cell_length_a 15.6460(10)
_cell_length_b 15.6460(10)
_cell_length_c 8.2024(5)
_cell_measurement_reflns_used 12119
_cell_measurement_temperature 233(2)
_cell_measurement_theta_max 23.1
_cell_measurement_theta_min 1.0
_cell_volume 2007.9(2)
_computing_data_collection COLLECT
_computing_data_reduction 'DENZO and SCALEPACK'
_computing_structure_refinement 'SHELXL-97 (Sheldrick, 1997)'
_computing_structure_solution 'SHELXS-97 (Sheldrick, 1990)'
_diffrn_ambient_temperature 233(2)
_diffrn_measured_fraction_theta_full 1.000
_diffrn_measured_fraction_theta_max 1.000
_diffrn_measurement_device_type 'Nonius KappaCCD'
_diffrn_measurement_method 'phi- and omega-scans'
_diffrn_radiation_monochromator graphite
_diffrn_radiation_source 'fine-focus sealed tube'
_diffrn_radiation_type MoK\a
_diffrn_radiation_wavelength 0.71073
_diffrn_reflns_av_R_equivalents 0.1200
_diffrn_reflns_av_sigmaI/netI 0.0598
_diffrn_reflns_limit_h_max 17
_diffrn_reflns_limit_h_min -16
_diffrn_reflns_limit_k_max 17
_diffrn_reflns_limit_k_min -16
_diffrn_reflns_limit_l_max 9
_diffrn_reflns_limit_l_min -8
_diffrn_reflns_number 9279
_diffrn_reflns_theta_full 23.1
_diffrn_reflns_theta_max 23.1
_diffrn_reflns_theta_min 1.84
_diffrn_standards_number 0
_exptl_absorpt_coefficient_mu 0.224
_exptl_absorpt_correction_type none
_exptl_crystal_colour colorless
_exptl_crystal_density_diffrn 1.649
_exptl_crystal_density_method 'not measured'
_exptl_crystal_description prism
_exptl_crystal_F_000 1032
_exptl_crystal_size_max 0.31
_exptl_crystal_size_mid 0.05
_exptl_crystal_size_min 0.03
_refine_diff_density_max 0.215
_refine_diff_density_min -0.230
_refine_diff_density_rms 0.057
_refine_ls_extinction_coef 0.0050(11)
_refine_ls_extinction_expression Fc^*^=kFc[1+0.001xFc^2^\l^3^/sin(2\q)]^-1/4^
_refine_ls_extinction_method SHELXL
_refine_ls_goodness_of_fit_ref 1.056
_refine_ls_hydrogen_treatment mixed
_refine_ls_matrix_type full
_refine_ls_number_parameters 159
_refine_ls_number_reflns 1396
_refine_ls_number_restraints 4
_refine_ls_restrained_S_all 1.054
_refine_ls_R_factor_all 0.0829
_refine_ls_R_factor_gt 0.0519
_refine_ls_shift/su_max 0.000
_refine_ls_shift/su_mean 0.000
_refine_ls_structure_factor_coef Fsqd
_refine_ls_weighting_details 'calc w=1/[\s^2^(Fo^2^)+(0.0438P)^2^+2.1688P] where P=(Fo^2^+2Fc^2^)/3'
_refine_ls_weighting_scheme calc
_refine_ls_wR_factor_gt 0.1058
_refine_ls_wR_factor_ref 0.1173
_reflns_number_gt 995
_reflns_number_total 1396
_reflns_threshold_expression >2sigma(I)
_cod_data_source_file 1267-2632.cff
_cod_data_source_block as726
_cod_original_sg_symbol_H-M P42/n
_cod_database_code 8102454

loop_
_symmetry_equiv_pos_as_xyz
'x, y, z'
'-x+1/2, -y+1/2, z'
'-y, x+1/2, z+1/2'
'y+1/2, -x, z+1/2'
'-x, -y, -z'
'x-1/2, y-1/2, -z'
'y, -x-1/2, -z-1/2'
'-y-1/2, x, -z-1/2'

loop_
_atom_site_label
_atom_site_type_symbol
_atom_site_fract_x
_atom_site_fract_y
_atom_site_fract_z
_atom_site_U_iso_or_equiv
_atom_site_adp_type
_atom_site_occupancy
_atom_site_symmetry_multiplicity
_atom_site_calc_flag
_atom_site_refinement_flags
_atom_site_disorder_assembly
_atom_site_disorder_group
Si1 Si 0.5000 0.5000 0.0000 0.0301(5) Uani 1 2 d S . .
F1 F 0.51102(18) 0.39672(14) 0.0523(3) 0.0566(8) Uani 1 1 d . . .
F2 F 0.39536(15) 0.49424(17) 0.0387(3) 0.0568(8) Uani 1 1 d . . .
F3 F 0.51789(15) 0.52882(14) 0.1940(3) 0.0450(7) Uani 1 1 d . . .
N1 N 0.8203(2) 0.4204(2) 0.1507(4) 0.0324(8) Uani 1 1 d . . .
N2 N 0.83376(19) 0.54226(19) 0.0206(4) 0.0307(8) Uani 1 1 d . . .
N3 N 0.9177(2) 0.4259(2) -0.0659(4) 0.0336(9) Uani 1 1 d D . .
H3A H 0.948(3) 0.456(3) -0.135(5) 0.062(15) Uiso 1 1 d D . .
H3B H 0.928(3) 0.3715(15) -0.044(5) 0.059(15) Uiso 1 1 d D . .
O1 O 0.80824(17) 0.33262(17) 0.1348(3) 0.0386(7) Uani 1 1 d . . .
O2 O 0.89705(16) 0.60148(16) -0.0213(3) 0.0382(7) Uani 1 1 d . . .
O3 O 0.75143(18) 0.4636(2) 0.3931(3) 0.0454(8) Uani 1 1 d D . .
H3O H 0.8029(18) 0.474(3) 0.438(6) 0.080(18) Uiso 1 1 d D . .
O4 O 0.71119(19) 0.6147(2) 0.1194(4) 0.0504(9) Uani 1 1 d D . .
H4O H 0.675(3) 0.578(3) 0.073(6) 0.074(18) Uiso 1 1 d D . .
C1 C 0.8613(2) 0.4607(2) 0.0295(4) 0.0272(9) Uani 1 1 d . . .
C2 C 0.7545(2) 0.4734(3) 0.2229(4) 0.0364(9) Uani 1 1 d . . .
H2 H 0.6984 0.4576 0.1760 0.044 Uiso 1 1 calc . . .
C3 C 0.7793(2) 0.5628(3) 0.1631(4) 0.0378(9) Uani 1 1 d . . .
H3 H 0.8141 0.5918 0.2473 0.045 Uiso 1 1 calc . . .
C4 C 0.8573(3) 0.2879(3) 0.2570(6) 0.0567(14) Uani 1 1 d . . .
H4A H 0.8486 0.2268 0.2452 0.085 Uiso 1 1 calc . . .
H4B H 0.8389 0.3058 0.3646 0.085 Uiso 1 1 calc . . .
H4C H 0.9175 0.3010 0.2432 0.085 Uiso 1 1 calc . . .
C5 C 0.8666(3) 0.6578(3) -0.1472(6) 0.0613(14) Uani 1 1 d . . .
H5A H 0.9111 0.6983 -0.1753 0.092 Uiso 1 1 calc . . .
H5B H 0.8167 0.6884 -0.1084 0.092 Uiso 1 1 calc . . .
H5C H 0.8515 0.6246 -0.2428 0.092 Uiso 1 1 calc . . .

loop_
_atom_site_aniso_label
_atom_site_aniso_U_11
_atom_site_aniso_U_22
_atom_site_aniso_U_33
_atom_site_aniso_U_23
_atom_site_aniso_U_13
_atom_site_aniso_U_12
Si1 0.0382(9) 0.0307(9) 0.0214(8) -0.0035(7) -0.0060(7) 0.0046(7)
F1 0.101(2) 0.0305(14) 0.0381(15) 0.0016(11) -0.0004(14) 0.0125(13)
F2 0.0398(15) 0.0789(19) 0.0516(16) -0.0153(14) 0.0009(12) 0.0001(13)
F3 0.0640(17) 0.0481(15) 0.0229(12) -0.0073(10) -0.0114(11) 0.0105(12)
N1 0.036(2) 0.032(2) 0.0284(18) -0.0007(15) 0.0044(15) -0.0091(15)
N2 0.0310(18) 0.0278(19) 0.0334(19) 0.0013(15) 0.0057(15) -0.0036(15)
N3 0.035(2) 0.036(2) 0.030(2) 0.0030(17) 0.0062(17) 0.0011(18)
O1 0.0451(18) 0.0353(17) 0.0354(16) 0.0043(13) -0.0083(13) -0.0111(13)
O2 0.0332(16) 0.0329(16) 0.0486(17) 0.0084(14) -0.0009(13) -0.0066(13)
O3 0.0321(18) 0.078(2) 0.0262(16) -0.0016(15) 0.0027(13) -0.0055(16)
O4 0.0367(19) 0.047(2) 0.068(2) -0.0078(16) 0.0063(16) 0.0076(16)
C1 0.025(2) 0.028(2) 0.028(2) -0.0005(18) -0.0045(18) -0.0037(18)
C2 0.031(2) 0.049(2) 0.029(2) -0.0039(18) 0.0023(18) -0.005(2)
C3 0.030(2) 0.044(2) 0.040(2) -0.011(2) 0.0002(18) 0.002(2)
C4 0.066(3) 0.049(3) 0.055(3) 0.018(2) -0.018(3) -0.004(2)
C5 0.059(3) 0.056(3) 0.069(3) 0.033(3) 0.001(3) 0.003(3)

loop_
_atom_type_symbol
_atom_type_description
_atom_type_scat_dispersion_real
_atom_type_scat_dispersion_imag
_atom_type_scat_source
C C 0.0033 0.0016 'International Tables Vol C Tables 4.2.6.8 and 6.1.1.4'
H H 0.0000 0.0000 'International Tables Vol C Tables 4.2.6.8 and 6.1.1.4'
N N 0.0061 0.0033 'International Tables Vol C Tables 4.2.6.8 and 6.1.1.4'
O O 0.0106 0.0060 'International Tables Vol C Tables 4.2.6.8 and 6.1.1.4'
F F 0.0171 0.0103 'International Tables Vol C Tables 4.2.6.8 and 6.1.1.4'
Si Si 0.0817 0.0704 'International Tables Vol C Tables 4.2.6.8 and 6.1.1.4'

loop_
_geom_angle_atom_site_label_1
_geom_angle_atom_site_label_2
_geom_angle_atom_site_label_3
_geom_angle
_geom_angle_site_symmetry_1
_geom_angle_site_symmetry_3
_geom_angle_publ_flag
F2 Si1 F2 180.00(18) . 5_665 ?
F2 Si1 F3 89.89(12) . . ?
F2 Si1 F3 90.11(12) 5_665 . ?
F2 Si1 F3 90.11(12) . 5_665 ?
F2 Si1 F3 89.89(12) 5_665 5_665 ?
F3 Si1 F3 180.00(15) . 5_665 ?
F2 Si1 F1 90.01(13) . . ?
F2 Si1 F1 89.99(13) 5_665 . ?
F3 Si1 F1 89.96(11) . . ?
F3 Si1 F1 90.04(11) 5_665 . ?
F2 Si1 F1 89.99(13) . 5_665 ?
F2 Si1 F1 90.01(13) 5_665 5_665 ?
F3 Si1 F1 90.04(11) . 5_665 ?
F3 Si1 F1 89.96(11) 5_665 5_665 ?
F1 Si1 F1 180.0 . 5_665 ?
C1 N1 O1 117.3(3) . . ?
C1 N1 C2 112.0(3) . . ?
O1 N1 C2 120.4(3) . . ?
C1 N2 O2 114.4(3) . . ?
C1 N2 C3 110.2(3) . . ?
O2 N2 C3 117.2(3) . . ?
H3A N3 H3B 124(4) . . ?
H3A N3 C1 122(3) . . ?
H3B N3 C1 114(3) . . ?
N1 O1 C4 109.9(3) . . ?
N2 O2 C5 110.3(3) . . ?
H3O O3 C2 111(3) . . ?
H4O O4 C3 103(3) . . ?
N3 C1 N1 125.1(4) . . ?
N3 C1 N2 125.5(3) . . ?
N1 C1 N2 109.4(3) . . ?
O3 C2 N1 111.6(3) . . ?
O3 C2 C3 115.2(3) . . ?
N1 C2 C3 102.2(3) . . ?
O4 C3 N2 111.4(3) . . ?
O4 C3 C2 115.0(3) . . ?
N2 C3 C2 101.5(3) . . ?

loop_
_geom_bond_atom_site_label_1
_geom_bond_atom_site_label_2
_geom_bond_distance
_geom_bond_site_symmetry_2
_geom_bond_publ_flag
Si1 F2 1.670(2) . ?
Si1 F2 1.670(2) 5_665 ?
Si1 F3 1.677(2) . ?
Si1 F3 1.677(2) 5_665 ?
Si1 F1 1.681(2) . ?
Si1 F1 1.681(2) 5_665 ?
N1 C1 1.340(5) . ?
N1 O1 1.393(4) . ?
N1 C2 1.448(5) . ?
N2 C1 1.349(5) . ?
N2 O2 1.399(4) . ?
N2 C3 1.482(5) . ?
N3 H3A 0.88(5) . ?
N3 H3B 0.884(19) . ?
N3 C1 1.299(5) . ?
O1 C4 1.444(5) . ?
O2 C5 1.438(5) . ?
O3 H3O 0.90(2) . ?
O3 C2 1.405(5) . ?
O4 H4O 0.89(5) . ?
O4 C3 1.387(5) . ?
C2 C3 1.533(5) . ?
